data_7007395
loop_
_publ_author_name
'Zhang, Xiaofeng'
'Chen, Hui'
'Ma, Chengbing'
'Chen, Changneng'
'Liu, Qiutian'

_publ_section_title
;
 Syntheses and structural characterizations of 24-membered dimetal (Mn,
 Ni, Fe) macrocyclic complexes and the C-S bond formation between
 acetylacetone and a mercapto N-heterocycle.
;
_journal_issue 33
_journal_name_full 'Dalton transactions (Cambridge, England : 2003)'
_journal_page_first 4047
_journal_page_last 4055
_journal_paper_doi 10.1039/b604579k
_journal_year 2006
_chemical_formula_moiety 'C36 H52 Mn2 N8 O12 S6'
_chemical_formula_sum 'C36 H52 Mn2 N8 O12 S6'
_chemical_formula_weight 1091.10
_chemical_name_common (MnL(dmf)2)2
_chemical_name_systematic
;
[MnL(dmf)2]2
;
_space_group_IT_number 2
_symmetry_cell_setting triclinic
_symmetry_space_group_name_Hall '-P 1'
_symmetry_space_group_name_H-M 'P -1'
_atom_sites_solution_hydrogens geom
_atom_sites_solution_primary direct
_atom_sites_solution_secondary difmap
_audit_creation_method SHELXL-97
_cell_angle_alpha 111.5750(10)
_cell_angle_beta 107.8200(10)
_cell_angle_gamma 96.0660(10)
_cell_formula_units_Z 1
_cell_length_a 11.0902(8)
_cell_length_b 11.2049(7)
_cell_length_c 11.9250(8)
_cell_measurement_reflns_used 4062
_cell_measurement_temperature 273(2)
_cell_measurement_theta_max 25.09
_cell_measurement_theta_min 1.98
_cell_volume 1271.45(15)
_computing_cell_refinement 'Siemens SMART & SAINT'
_computing_data_collection 'Siemens SMART'
_computing_data_reduction 'Siemens XPREP'
_computing_molecular_graphics 'Bruker SHELXTL'
_computing_publication_material 'Bruker SHELXTL, enCIFer (Allen et al., 2004)'
_computing_structure_refinement 'Siemens SHELXTL'
_computing_structure_solution 'Siemens SHELXTL'
_diffrn_ambient_temperature 273(2)
_diffrn_measured_fraction_theta_full 0.984
_diffrn_measured_fraction_theta_max 0.984
_diffrn_measurement_device_type 'CCD area detector'
_diffrn_measurement_method 'phi and omega scans'
_diffrn_radiation_monochromator graphite
_diffrn_radiation_source 'fine-focus sealed tube'
_diffrn_radiation_type MoK\a
_diffrn_radiation_wavelength 0.71073
_diffrn_reflns_av_R_equivalents 0.0226
_diffrn_reflns_av_sigmaI/netI 0.0334
_diffrn_reflns_limit_h_max 10
_diffrn_reflns_limit_h_min -13
_diffrn_reflns_limit_k_max 12
_diffrn_reflns_limit_k_min -13
_diffrn_reflns_limit_l_max 14
_diffrn_reflns_limit_l_min -12
_diffrn_reflns_number 6649
_diffrn_reflns_theta_full 25.09
_diffrn_reflns_theta_max 25.09
_diffrn_reflns_theta_min 1.98
_diffrn_standards_decay_% 0
_diffrn_standards_number 0
_exptl_absorpt_coefficient_mu 0.804
_exptl_absorpt_correction_T_max 1.0000
_exptl_absorpt_correction_T_min .4845
_exptl_absorpt_correction_type empirical
_exptl_absorpt_process_details 'SADABS (Sheldrick, 1996)'
_exptl_crystal_colour yellow
_exptl_crystal_density_diffrn 1.425
_exptl_crystal_density_method 'not measured'
_exptl_crystal_description block
_exptl_crystal_F_000 566
_exptl_crystal_size_max .50
_exptl_crystal_size_mid .26
_exptl_crystal_size_min .12
_refine_diff_density_max 0.341
_refine_diff_density_min -0.360
_refine_diff_density_rms 0.063
_refine_ls_extinction_method none
_refine_ls_goodness_of_fit_ref 1.326
_refine_ls_hydrogen_treatment constr
_refine_ls_matrix_type full
_refine_ls_number_parameters 297
_refine_ls_number_reflns 4457
_refine_ls_number_restraints 0
_refine_ls_restrained_S_all 1.326
_refine_ls_R_factor_all 0.0863
_refine_ls_R_factor_gt 0.0771
_refine_ls_shift/su_max 0.000
_refine_ls_shift/su_mean 0.000
_refine_ls_structure_factor_coef Fsqd
_refine_ls_weighting_details 'calc w=1/[\s^2^(Fo^2^)+(0.0000P)^2^+3.1399P] where P=(Fo^2^+2Fc^2^)/3'
_refine_ls_weighting_scheme calc
_refine_ls_wR_factor_gt 0.1406
_refine_ls_wR_factor_ref 0.1468
_reflns_number_gt 4035
_reflns_number_total 4457
_reflns_threshold_expression >2\s(I)
_cod_data_source_file b604579k.txt
_cod_data_source_block Compound_3
_cod_depositor_comments
;
The following automatic conversions were performed:
'_symmetry_cell_setting' value 'Triclinic' changed to 'triclinic'
according to '/home/saulius/struct/CIF-dictionaries/cif_core.dic'
dictionary named 'cif_core.dic' version 2.4.1 from 2010-06-29.

Automatic conversion script
Id: cif_fix_enum 1527 2010-12-29 10:47:43Z saulius 
;
_cod_original_cell_volume 1271.44(15)
_cod_original_sg_symbol_H-M P-1
_cod_database_code 7007395

loop_
_symmetry_equiv_pos_as_xyz
'x, y, z'
'-x, -y, -z'

loop_
_atom_site_label
_atom_site_type_symbol
_atom_site_fract_x
_atom_site_fract_y
_atom_site_fract_z
_atom_site_U_iso_or_equiv
_atom_site_adp_type
_atom_site_occupancy
_atom_site_symmetry_multiplicity
_atom_site_calc_flag
_atom_site_refinement_flags
_atom_site_disorder_assembly
_atom_site_disorder_group
Mn Mn 0.19595(8) 0.86901(8) 0.28887(8) 0.0501(2) Uani 1 1 d . . .
S2 S 0.50017(14) 1.22312(14) 0.28096(13) 0.0519(4) Uani 1 1 d . . .
S1 S 0.26252(15) 1.14010(15) 0.02914(14) 0.0563(4) Uani 1 1 d . . .
S3 S 0.76549(17) 1.42365(17) 0.45051(16) 0.0734(5) Uani 1 1 d . . .
O1 O 0.0987(4) 0.9965(4) 0.2180(4) 0.0583(10) Uani 1 1 d . . .
O2 O 0.2665(4) 0.8498(4) 0.1382(4) 0.0567(10) Uani 1 1 d . . .
O3 O 0.8446(4) 1.1337(5) 0.5483(4) 0.0730(12) Uani 1 1 d . . .
O4 O 0.6877(4) 1.2608(4) 0.6699(4) 0.0601(10) Uani 1 1 d . . .
O5 O 0.0378(6) 0.6945(5) 0.1708(6) 0.116(2) Uani 1 1 d . . .
O6 O 0.3481(4) 1.0501(4) 0.4313(4) 0.0738(12) Uani 1 1 d . . .
N1 N 0.4744(4) 1.3383(4) 0.1280(4) 0.0513(11) Uani 1 1 d . . .
N2 N 0.5957(5) 1.4057(4) 0.2275(4) 0.0542(11) Uani 1 1 d . . .
N3 N -0.1433(4) 0.5351(4) 0.0924(4) 0.0545(11) Uani 1 1 d . . .
N4 N 0.3467(5) 1.1784(5) 0.6293(5) 0.0682(14) Uani 1 1 d . . .
C1 C 0.0819(6) 1.1863(6) 0.1798(7) 0.0726(18) Uani 1 1 d . . .
H1B H 0.0109 1.1808 0.2092 0.109 Uiso 1 1 calc R . .
H1C H 0.0507 1.1888 0.0963 0.109 Uiso 1 1 calc R . .
H1D H 0.1489 1.2653 0.2408 0.109 Uiso 1 1 calc R . .
C2 C 0.1371(5) 1.0672(5) 0.1687(5) 0.0498(12) Uani 1 1 d . . .
C3 C 0.2249(5) 1.0378(5) 0.1023(5) 0.0474(12) Uani 1 1 d . . .
C4 C 0.2773(5) 0.9240(5) 0.0831(5) 0.0461(12) Uani 1 1 d . . .
C5 C 0.3524(7) 0.8865(6) -0.0050(6) 0.0673(17) Uani 1 1 d . . .
H5B H 0.4375 0.9463 0.0365 0.101 Uiso 1 1 calc R . .
H5C H 0.3065 0.8915 -0.0850 0.101 Uiso 1 1 calc R . .
H5D H 0.3611 0.7977 -0.0227 0.101 Uiso 1 1 calc R . .
C6 C 0.4154(5) 1.2429(5) 0.1430(5) 0.0433(11) Uani 1 1 d . . .
C7 C 0.6211(5) 1.3561(5) 0.3124(5) 0.0492(13) Uani 1 1 d . . .
C8 C 0.8835(8) 1.1860(10) 0.3883(8) 0.107(3) Uani 1 1 d . . .
H8B H 0.8172 1.1782 0.3103 0.160 Uiso 1 1 calc R . .
H8C H 0.9121 1.1054 0.3718 0.160 Uiso 1 1 calc R . .
H8D H 0.9563 1.2585 0.4160 0.160 Uiso 1 1 calc R . .
C9 C 0.8283(6) 1.2107(7) 0.4936(6) 0.0614(15) Uani 1 1 d . . .
C10 C 0.7601(5) 1.3115(6) 0.5226(5) 0.0546(14) Uani 1 1 d . . .
C11 C 0.6940(6) 1.3321(6) 0.6108(5) 0.0548(13) Uani 1 1 d . . .
C12 C 0.6202(8) 1.4383(7) 0.6335(7) 0.084(2) Uani 1 1 d . . .
H12B H 0.5759 1.4324 0.6896 0.126 Uiso 1 1 calc R . .
H12C H 0.5573 1.4267 0.5519 0.126 Uiso 1 1 calc R . .
H12D H 0.6802 1.5237 0.6733 0.126 Uiso 1 1 calc R . .
C13 C -0.0754(8) 0.6449(7) 0.1059(7) 0.080(2) Uani 1 1 d . . .
H13A H -0.1195 0.6893 0.0606 0.096 Uiso 1 1 calc R . .
C14 C -0.0855(8) 0.4586(8) 0.1580(8) 0.107(3) Uani 1 1 d . . .
H14B H 0.0075 0.4936 0.1977 0.161 Uiso 1 1 calc R . .
H14C H -0.1054 0.3681 0.0964 0.161 Uiso 1 1 calc R . .
H14D H -0.1200 0.4629 0.2237 0.161 Uiso 1 1 calc R . .
C15 C -0.2798(6) 0.4793(7) 0.0063(7) 0.0782(19) Uani 1 1 d . . .
H15B H -0.3102 0.5396 -0.0294 0.117 Uiso 1 1 calc R . .
H15C H -0.3309 0.4651 0.0543 0.117 Uiso 1 1 calc R . .
H15D H -0.2884 0.3965 -0.0629 0.117 Uiso 1 1 calc R . .
C16 C 0.3932(6) 1.0978(6) 0.5514(7) 0.0661(16) Uani 1 1 d . . .
H16A H 0.4675 1.0742 0.5904 0.079 Uiso 1 1 calc R . .
C17 C 0.2268(8) 1.2139(9) 0.5765(8) 0.116(3) Uani 1 1 d . . .
H17B H 0.2005 1.1805 0.4839 0.175 Uiso 1 1 calc R . .
H17C H 0.2412 1.3085 0.6136 0.175 Uiso 1 1 calc R . .
H17D H 0.1594 1.1761 0.5972 0.175 Uiso 1 1 calc R . .
C18 C 0.4073(8) 1.2331(9) 0.7695(7) 0.108(3) Uani 1 1 d . . .
H18B H 0.3493 1.2010 0.8032 0.162 Uiso 1 1 calc R . .
H18C H 0.4256 1.3280 0.8047 0.162 Uiso 1 1 calc R . .
H18D H 0.4874 1.2066 0.7935 0.162 Uiso 1 1 calc R . .

loop_
_atom_site_aniso_label
_atom_site_aniso_U_11
_atom_site_aniso_U_22
_atom_site_aniso_U_33
_atom_site_aniso_U_23
_atom_site_aniso_U_13
_atom_site_aniso_U_12
Mn 0.0541(5) 0.0530(5) 0.0528(5) 0.0286(4) 0.0248(4) 0.0129(4)
S2 0.0603(8) 0.0549(8) 0.0520(8) 0.0355(7) 0.0210(7) 0.0105(6)
S1 0.0618(9) 0.0663(9) 0.0528(8) 0.0393(7) 0.0192(7) 0.0171(7)
S3 0.0722(11) 0.0756(11) 0.0683(10) 0.0454(9) 0.0117(8) -0.0090(8)
O1 0.055(2) 0.076(3) 0.067(2) 0.043(2) 0.034(2) 0.027(2)
O2 0.087(3) 0.048(2) 0.057(2) 0.0293(19) 0.044(2) 0.025(2)
O3 0.090(3) 0.092(3) 0.082(3) 0.056(3) 0.059(3) 0.047(3)
O4 0.077(3) 0.068(3) 0.065(2) 0.042(2) 0.042(2) 0.035(2)
O5 0.080(4) 0.089(4) 0.136(5) 0.039(4) 0.011(4) -0.028(3)
O6 0.067(3) 0.080(3) 0.056(3) 0.015(2) 0.020(2) 0.006(2)
N1 0.064(3) 0.057(3) 0.053(3) 0.036(2) 0.030(2) 0.022(2)
N2 0.068(3) 0.057(3) 0.060(3) 0.037(2) 0.035(3) 0.021(2)
N3 0.057(3) 0.044(2) 0.060(3) 0.024(2) 0.017(2) 0.007(2)
N4 0.057(3) 0.073(3) 0.058(3) 0.013(3) 0.017(2) 0.021(3)
C1 0.080(4) 0.079(4) 0.089(5) 0.048(4) 0.048(4) 0.045(4)
C2 0.050(3) 0.057(3) 0.043(3) 0.024(3) 0.015(2) 0.016(3)
C3 0.055(3) 0.054(3) 0.044(3) 0.029(3) 0.021(2) 0.017(3)
C4 0.052(3) 0.046(3) 0.038(3) 0.014(2) 0.019(2) 0.008(2)
C5 0.093(5) 0.062(4) 0.066(4) 0.028(3) 0.051(4) 0.027(3)
C6 0.057(3) 0.049(3) 0.045(3) 0.029(2) 0.030(2) 0.025(2)
C7 0.053(3) 0.053(3) 0.059(3) 0.033(3) 0.031(3) 0.016(3)
C8 0.097(6) 0.195(9) 0.102(6) 0.099(7) 0.075(5) 0.075(6)
C9 0.053(3) 0.088(4) 0.056(3) 0.042(3) 0.024(3) 0.011(3)
C10 0.052(3) 0.067(4) 0.051(3) 0.035(3) 0.017(3) 0.010(3)
C11 0.061(4) 0.053(3) 0.048(3) 0.021(3) 0.018(3) 0.015(3)
C12 0.130(6) 0.073(4) 0.081(5) 0.044(4) 0.057(5) 0.058(5)
C13 0.094(6) 0.062(4) 0.089(5) 0.037(4) 0.034(4) 0.018(4)
C14 0.095(6) 0.096(6) 0.121(7) 0.070(6) 0.001(5) 0.018(5)
C15 0.064(4) 0.073(4) 0.085(5) 0.033(4) 0.011(4) 0.016(3)
C16 0.051(3) 0.069(4) 0.078(5) 0.032(4) 0.022(3) 0.017(3)
C17 0.100(6) 0.115(7) 0.101(6) 0.017(5) 0.017(5) 0.060(6)
C18 0.108(6) 0.134(8) 0.059(4) 0.021(5) 0.026(4) 0.030(6)

loop_
_atom_type_symbol
_atom_type_description
_atom_type_scat_dispersion_real
_atom_type_scat_dispersion_imag
_atom_type_scat_source
C C 0.0033 0.0016 'International Tables Vol C Tables 4.2.6.8 and 6.1.1.4'
H H 0.0000 0.0000 'International Tables Vol C Tables 4.2.6.8 and 6.1.1.4'
N N 0.0061 0.0033 'International Tables Vol C Tables 4.2.6.8 and 6.1.1.4'
O O 0.0106 0.0060 'International Tables Vol C Tables 4.2.6.8 and 6.1.1.4'
S S 0.1246 0.1234 'International Tables Vol C Tables 4.2.6.8 and 6.1.1.4'
Mn Mn 0.3368 0.7283 'International Tables Vol C Tables 4.2.6.8 and 6.1.1.4'

loop_
_geom_angle_atom_site_label_1
_geom_angle_atom_site_label_2
_geom_angle_atom_site_label_3
_geom_angle
_geom_angle_site_symmetry_1
_geom_angle_site_symmetry_3
_geom_angle_publ_flag
O2 Mn O3 167.75(16) . 2_676 ?
O2 Mn O4 86.75(14) . 2_676 ?
O3 Mn O4 81.14(15) 2_676 2_676 ?
O2 Mn O1 80.99(14) . . ?
O3 Mn O1 111.07(15) 2_676 . ?
O4 Mn O1 167.70(14) 2_676 . ?
O2 Mn O5 94.1(2) . . ?
O3 Mn O5 86.9(2) 2_676 . ?
O4 Mn O5 86.2(2) 2_676 . ?
O1 Mn O5 95.7(2) . . ?
O2 Mn O6 93.71(16) . . ?
O3 Mn O6 85.34(18) 2_676 . ?
O4 Mn O6 94.13(17) 2_676 . ?
O1 Mn O6 85.70(17) . . ?
O5 Mn O6 172.1(2) . . ?
C6 S2 C7 85.7(2) . . ?
C6 S1 C3 102.4(2) . . ?
C7 S3 C10 103.4(3) . . ?
C2 O1 Mn 128.3(3) . . ?
C4 O2 Mn 131.2(3) . . ?
C9 O3 Mn 131.6(4) . 2_676 ?
C11 O4 Mn 131.5(4) . 2_676 ?
C13 O5 Mn 149.6(6) . . ?
C16 O6 Mn 130.3(4) . . ?
C6 N1 N2 112.6(4) . . ?
C7 N2 N1 111.4(4) . . ?
C13 N3 C14 121.6(6) . . ?
C13 N3 C15 122.5(6) . . ?
C14 N3 C15 115.9(5) . . ?
C16 N4 C18 123.1(6) . . ?
C16 N4 C17 120.3(6) . . ?
C18 N4 C17 116.6(6) . . ?
C2 C1 H1B 109.5 . . ?
C2 C1 H1C 109.5 . . ?
H1B C1 H1C 109.5 . . ?
C2 C1 H1D 109.5 . . ?
H1B C1 H1D 109.5 . . ?
H1C C1 H1D 109.5 . . ?
O1 C2 C3 123.6(5) . . ?
O1 C2 C1 116.1(5) . . ?
C3 C2 C1 120.3(5) . . ?
C2 C3 C4 123.7(5) . . ?
C2 C3 S1 118.6(4) . . ?
C4 C3 S1 117.5(4) . . ?
O2 C4 C3 123.6(5) . . ?
O2 C4 C5 115.1(5) . . ?
C3 C4 C5 121.3(5) . . ?
C4 C5 H5B 109.5 . . ?
C4 C5 H5C 109.5 . . ?
H5B C5 H5C 109.5 . . ?
C4 C5 H5D 109.5 . . ?
H5B C5 H5D 109.5 . . ?
H5C C5 H5D 109.5 . . ?
N1 C6 S2 115.0(4) . . ?
N1 C6 S1 121.7(4) . . ?
S2 C6 S1 123.3(3) . . ?
N2 C7 S2 115.3(4) . . ?
N2 C7 S3 121.5(4) . . ?
S2 C7 S3 123.2(3) . . ?
C9 C8 H8B 109.5 . . ?
C9 C8 H8C 109.5 . . ?
H8B C8 H8C 109.5 . . ?
C9 C8 H8D 109.5 . . ?
H8B C8 H8D 109.5 . . ?
H8C C8 H8D 109.5 . . ?
O3 C9 C10 124.2(5) . . ?
O3 C9 C8 114.7(6) . . ?
C10 C9 C8 121.0(6) . . ?
C9 C10 C11 124.3(5) . . ?
C9 C10 S3 117.5(4) . . ?
C11 C10 S3 118.1(4) . . ?
O4 C11 C10 123.2(5) . . ?
O4 C11 C12 115.5(5) . . ?
C10 C11 C12 121.3(5) . . ?
C11 C12 H12B 109.5 . . ?
C11 C12 H12C 109.5 . . ?
H12B C12 H12C 109.5 . . ?
C11 C12 H12D 109.5 . . ?
H12B C12 H12D 109.5 . . ?
H12C C12 H12D 109.5 . . ?
O5 C13 N3 126.4(7) . . ?
O5 C13 H13A 116.8 . . ?
N3 C13 H13A 116.8 . . ?
N3 C14 H14B 109.5 . . ?
N3 C14 H14C 109.5 . . ?
H14B C14 H14C 109.5 . . ?
N3 C14 H14D 109.5 . . ?
H14B C14 H14D 109.5 . . ?
H14C C14 H14D 109.5 . . ?
N3 C15 H15B 109.5 . . ?
N3 C15 H15C 109.5 . . ?
H15B C15 H15C 109.5 . . ?
N3 C15 H15D 109.5 . . ?
H15B C15 H15D 109.5 . . ?
H15C C15 H15D 109.5 . . ?
O6 C16 N4 126.4(6) . . ?
O6 C16 H16A 116.8 . . ?
N4 C16 H16A 116.8 . . ?
N4 C17 H17B 109.5 . . ?
N4 C17 H17C 109.5 . . ?
H17B C17 H17C 109.5 . . ?
N4 C17 H17D 109.5 . . ?
H17B C17 H17D 109.5 . . ?
H17C C17 H17D 109.5 . . ?
N4 C18 H18B 109.5 . . ?
N4 C18 H18C 109.5 . . ?
H18B C18 H18C 109.5 . . ?
N4 C18 H18D 109.5 . . ?
H18B C18 H18D 109.5 . . ?
H18C C18 H18D 109.5 . . ?

loop_
_geom_bond_atom_site_label_1
_geom_bond_atom_site_label_2
_geom_bond_distance
_geom_bond_site_symmetry_2
_geom_bond_publ_flag
Mn O2 2.121(3) . ?
Mn O3 2.133(4) 2_676 ?
Mn O4 2.134(4) 2_676 ?
Mn O1 2.138(4) . ?
Mn O5 2.150(5) . ?
Mn O6 2.199(4) . ?
S2 C6 1.733(5) . ?
S2 C7 1.737(5) . ?
S1 C6 1.753(5) . ?
S1 C3 1.762(5) . ?
S3 C7 1.750(6) . ?
S3 C10 1.770(5) . ?
O1 C2 1.257(6) . ?
O2 C4 1.251(6) . ?
O3 C9 1.255(7) . ?
O3 Mn 2.133(4) 2_676 ?
O4 C11 1.253(6) . ?
O4 Mn 2.134(4) 2_676 ?
O5 C13 1.194(8) . ?
O6 C16 1.236(7) . ?
N1 C6 1.291(6) . ?
N1 N2 1.392(6) . ?
N2 C7 1.298(6) . ?
N3 C13 1.300(8) . ?
N3 C14 1.435(8) . ?
N3 C15 1.454(7) . ?
N4 C16 1.312(8) . ?
N4 C18 1.447(8) . ?
N4 C17 1.451(8) . ?
C1 C2 1.506(7) . ?
C1 H1B 0.9600 . ?
C1 H1C 0.9600 . ?
C1 H1D 0.9600 . ?
C2 C3 1.425(7) . ?
C3 C4 1.427(7) . ?
C4 C5 1.503(7) . ?
C5 H5B 0.9600 . ?
C5 H5C 0.9600 . ?
C5 H5D 0.9600 . ?
C8 C9 1.509(8) . ?
C8 H8B 0.9600 . ?
C8 H8C 0.9600 . ?
C8 H8D 0.9600 . ?
C9 C10 1.421(8) . ?
C10 C11 1.423(8) . ?
C11 C12 1.505(8) . ?
C12 H12B 0.9600 . ?
C12 H12C 0.9600 . ?
C12 H12D 0.9600 . ?
C13 H13A 0.9300 . ?
C14 H14B 0.9600 . ?
C14 H14C 0.9600 . ?
C14 H14D 0.9600 . ?
C15 H15B 0.9600 . ?
C15 H15C 0.9600 . ?
C15 H15D 0.9600 . ?
C16 H16A 0.9300 . ?
C17 H17B 0.9600 . ?
C17 H17C 0.9600 . ?
C17 H17D 0.9600 . ?
C18 H18B 0.9600 . ?
C18 H18C 0.9600 . ?
C18 H18D 0.9600 . ?

loop_
_geom_torsion_atom_site_label_1
_geom_torsion_atom_site_label_2
_geom_torsion_atom_site_label_3
_geom_torsion_atom_site_label_4
_geom_torsion
_geom_torsion_site_symmetry_1
_geom_torsion_site_symmetry_2
_geom_torsion_site_symmetry_3
_geom_torsion_site_symmetry_4
_geom_torsion_publ_flag
O2 Mn O1 C2 -31.7(5) . . . . ?
O3 Mn O1 C2 146.0(5) 2_676 . . . ?
O4 Mn O1 C2 -26.9(10) 2_676 . . . ?
O5 Mn O1 C2 -125.0(5) . . . . ?
O6 Mn O1 C2 62.7(5) . . . . ?
O3 Mn O2 C4 -147.3(8) 2_676 . . . ?
O4 Mn O2 C4 -156.1(5) 2_676 . . . ?
O1 Mn O2 C4 22.8(5) . . . . ?
O5 Mn O2 C4 118.0(5) . . . . ?
O6 Mn O2 C4 -62.2(5) . . . . ?
O2 Mn O5 C13 -100.4(12) . . . . ?
O3 Mn O5 C13 91.8(12) 2_676 . . . ?
O4 Mn O5 C13 173.1(12) 2_676 . . . ?
O1 Mn O5 C13 -19.1(12) . . . . ?
O2 Mn O6 C16 -155.8(6) . . . . ?
O3 Mn O6 C16 12.0(6) 2_676 . . . ?
O4 Mn O6 C16 -68.8(6) 2_676 . . . ?
O1 Mn O6 C16 123.6(6) . . . . ?
C6 N1 N2 C7 0.2(6) . . . . ?
Mn O1 C2 C3 26.9(8) . . . . ?
Mn O1 C2 C1 -154.8(4) . . . . ?
O1 C2 C3 C4 0.9(9) . . . . ?
C1 C2 C3 C4 -177.4(5) . . . . ?
O1 C2 C3 S1 176.1(4) . . . . ?
C1 C2 C3 S1 -2.2(7) . . . . ?
C6 S1 C3 C2 100.4(4) . . . . ?
C6 S1 C3 C4 -84.1(4) . . . . ?
Mn O2 C4 C3 -8.6(8) . . . . ?
Mn O2 C4 C5 170.4(4) . . . . ?
C2 C3 C4 O2 -10.7(8) . . . . ?
S1 C3 C4 O2 174.0(4) . . . . ?
C2 C3 C4 C5 170.4(5) . . . . ?
S1 C3 C4 C5 -4.9(7) . . . . ?
N2 N1 C6 S2 0.1(6) . . . . ?
N2 N1 C6 S1 -178.6(3) . . . . ?
C7 S2 C6 N1 -0.2(4) . . . . ?
C7 S2 C6 S1 178.4(3) . . . . ?
C3 S1 C6 N1 -176.4(4) . . . . ?
C3 S1 C6 S2 5.1(4) . . . . ?
N1 N2 C7 S2 -0.4(6) . . . . ?
N1 N2 C7 S3 -178.5(4) . . . . ?
C6 S2 C7 N2 0.3(4) . . . . ?
C6 S2 C7 S3 178.4(4) . . . . ?
C10 S3 C7 N2 -174.0(5) . . . . ?
C10 S3 C7 S2 8.0(4) . . . . ?
Mn O3 C9 C10 -8.1(10) 2_676 . . . ?
Mn O3 C9 C8 173.9(5) 2_676 . . . ?
O3 C9 C10 C11 -4.5(10) . . . . ?
C8 C9 C10 C11 173.3(6) . . . . ?
O3 C9 C10 S3 172.0(5) . . . . ?
C8 C9 C10 S3 -10.1(8) . . . . ?
C7 S3 C10 C9 95.9(5) . . . . ?
C7 S3 C10 C11 -87.3(5) . . . . ?
Mn O4 C11 C10 19.7(8) 2_676 . . . ?
Mn O4 C11 C12 -163.3(4) 2_676 . . . ?
C9 C10 C11 O4 -1.3(9) . . . . ?
S3 C10 C11 O4 -177.9(4) . . . . ?
C9 C10 C11 C12 -178.1(6) . . . . ?
S3 C10 C11 C12 5.4(8) . . . . ?
Mn O5 C13 N3 -148.9(8) . . . . ?
C14 N3 C13 O5 0.2(12) . . . . ?
C15 N3 C13 O5 -177.1(8) . . . . ?
Mn O6 C16 N4 -87.2(8) . . . . ?
C18 N4 C16 O6 -178.2(7) . . . . ?
C17 N4 C16 O6 3.7(11) . . . . ?
